data_8105752
loop_
_publ_author_name
'Jian-Ge, Wang'
'Hua-Rui, Wang'

_publ_section_title
;
 The crystal structure of ammonium
 (E)-4-((4-carboxyphenyl)diazenyl)benzoate, C14H13N3O4
;
_journal_issue 4
_journal_name_full 'Zeitschrift f\"ur Kristallographie - New Crystal Structures'
_journal_page_first 569
_journal_page_last 570
_journal_paper_doi 10.1515/ncrs-2022-0138
_journal_volume 237
_journal_year 2022
_chemical_formula_moiety 'C14 H9 N2 O4, H4 N'
_chemical_formula_sum 'C14 H13 N3 O4'
_chemical_formula_weight 287.27
_space_group_crystal_system monoclinic
_space_group_IT_number 15
_space_group_name_Hall '-I 2ya'
_space_group_name_H-M_alt 'I 1 2/a 1'
_atom_sites_solution_hydrogens mixed
_atom_sites_solution_primary dual
_cell_angle_alpha 90
_cell_angle_beta 96.037(6)
_cell_angle_gamma 90
_cell_formula_units_Z 4
_cell_length_a 11.4188(4)
_cell_length_b 3.7968(2)
_cell_length_c 30.2320(18)
_cell_measurement_reflns_used 8788
_cell_measurement_temperature 293.27(10)
_cell_measurement_theta_max 28.2950
_cell_measurement_theta_min 4.0580
_cell_volume 1303.44(11)
_computing_cell_refinement 'CrysAlisPro 1.171.39.46 (Rigaku OD, 2018)'
_computing_data_collection 'CrysAlisPro 1.171.39.46 (Rigaku OD, 2018)'
_computing_data_reduction 'CrysAlisPro 1.171.39.46 (Rigaku OD, 2018)'
_computing_molecular_graphics 'Olex2 1.5-alpha (Dolomanov et al., 2009)'
_computing_publication_material 'Olex2 1.5-alpha (Dolomanov et al., 2009)'
_computing_structure_refinement 'SHELXL 2014/7 (Sheldrick, 2015)'
_computing_structure_solution 'SHELXT 2014/5 (Sheldrick, 2014)'
_diffrn_ambient_environment air
_diffrn_ambient_temperature 293.27(10)
_diffrn_detector 'CCD plate'
_diffrn_detector_area_resol_mean 8.0584
_diffrn_detector_type EosS2
_diffrn_measured_fraction_theta_full 0.998
_diffrn_measured_fraction_theta_max 0.936
_diffrn_measurement_details
;
List of Runs (angles in degrees, time in seconds):

  # Type    Start    End  Width  t~exp~   \w     \q     \k     \f   Frames
--------------------------------------------------------------------------
  1  \w    -33.00  55.00   1.00   10.00    --  -13.80  38.00-150.00   88
  2  \w    -20.00  25.00   1.00   10.00    --  -13.80 -99.00 -30.00   45
  3  \w    -83.00   5.00   1.00   10.00    --  -13.80 -38.00  30.00   88
  4  \w    -63.00   5.00   1.00   10.00    --  -13.80 117.00  48.00   68
  5  \w     -5.00  64.00   1.00   10.00    --   14.82-117.00 -38.00   69
  6  \w     -2.00  82.00   1.00   10.00    --   14.82  57.00-180.00   84
  7  \w     -4.00  84.00   1.00   10.00    --   14.82  38.00 -60.00   88
  8  \w    -20.00  54.00   1.00   10.00    --   14.82 -99.00  60.00   74
  9  \w     -4.00  84.00   1.00   10.00    --   14.82  38.00   0.00   88
 10  \w    -57.00  44.00   1.00   10.00    --   14.82 -19.00 -30.00  101
 11  \w    -86.00 -35.00   1.00   10.00    --  -13.80-178.00-180.00   51
 12  \w    -86.00 -35.00   1.00   10.00    --  -13.80-178.00 -30.00   51
 13  \w    -20.00  25.00   1.00   10.00    --  -13.80 -99.00-180.00   45
 14  \w    -20.00  54.00   1.00   10.00    --   14.82 -99.00   0.00   74
 15  \w     -2.00  82.00   1.00   10.00    --   14.82  57.00  90.00   84
 16  \w    -20.00  54.00   1.00   10.00    --   14.82 -99.00-120.00   74
 17  \w    -20.00  54.00   1.00   10.00    --   14.82 -99.00  30.00   74
 18  \w    -12.00  59.00   1.00   10.00    --   14.82-108.00-157.93   71
 19  \w    -54.00  84.00   1.00   10.00    --   14.82   0.00-150.00  138
 20  \w    -54.00  84.00   1.00   10.00    --   14.82   0.00-120.00  138
 21  \w    -54.00  -4.00   1.00   10.00    --   14.82   0.00 -90.00   50
;
_diffrn_measurement_device 'four-circle diffractometer'
_diffrn_measurement_device_type 'SuperNova, Single source at offset/far, EosS2'
_diffrn_measurement_method '\w scans'
_diffrn_orient_matrix_type 'CrysAlisPro convention (1999,Acta A55,543-557)'
_diffrn_orient_matrix_UB_11 0.0014124000
_diffrn_orient_matrix_UB_12 -0.0216810000
_diffrn_orient_matrix_UB_13 -0.0465736000
_diffrn_orient_matrix_UB_21 -0.0138894000
_diffrn_orient_matrix_UB_22 0.0595674000
_diffrn_orient_matrix_UB_23 -0.0046162000
_diffrn_orient_matrix_UB_31 0.0931099000
_diffrn_orient_matrix_UB_32 0.0114001000
_diffrn_orient_matrix_UB_33 0.0060057000
_diffrn_radiation_monochromator mirror
_diffrn_radiation_probe x-ray
_diffrn_radiation_type 'Mo K\a'
_diffrn_radiation_wavelength 0.71073
_diffrn_reflns_av_R_equivalents 0.0527
_diffrn_reflns_av_unetI/netI 0.0195
_diffrn_reflns_Laue_measured_fraction_full 0.998
_diffrn_reflns_Laue_measured_fraction_max 0.936
_diffrn_reflns_limit_h_max 15
_diffrn_reflns_limit_h_min -15
_diffrn_reflns_limit_k_max 4
_diffrn_reflns_limit_k_min -5
_diffrn_reflns_limit_l_max 39
_diffrn_reflns_limit_l_min -38
_diffrn_reflns_number 21200
_diffrn_reflns_point_group_measured_fraction_full 0.998
_diffrn_reflns_point_group_measured_fraction_max 0.936
_diffrn_reflns_theta_full 25.242
_diffrn_reflns_theta_max 28.438
_diffrn_reflns_theta_min 3.588
_diffrn_source 'micro-focus sealed X-ray tube'
_diffrn_source_type 'SuperNova (Mo) X-ray Source'
_exptl_absorpt_coefficient_mu 0.110
_exptl_absorpt_correction_T_max 1.00000
_exptl_absorpt_correction_T_min 0.43226
_exptl_absorpt_correction_type multi-scan
_exptl_absorpt_process_details
;
CrysAlisPro 1.171.39.46 (Rigaku Oxford Diffraction, 2018)
Empirical absorption correction using spherical harmonics,
 implemented in SCALE3 ABSPACK scaling algorithm.
;
_exptl_crystal_colour orange
_exptl_crystal_colour_primary orange
_exptl_crystal_density_diffrn 1.464
_exptl_crystal_description block
_exptl_crystal_F_000 600
_exptl_crystal_size_max 0.28
_exptl_crystal_size_mid 0.24
_exptl_crystal_size_min 0.23
_refine_diff_density_max 0.463
_refine_diff_density_min -0.293
_refine_diff_density_rms 0.087
_refine_ls_extinction_coef .
_refine_ls_extinction_method none
_refine_ls_goodness_of_fit_ref 1.140
_refine_ls_hydrogen_treatment constr
_refine_ls_matrix_type full
_refine_ls_number_parameters 96
_refine_ls_number_reflns 1529
_refine_ls_number_restraints 0
_refine_ls_restrained_S_all 1.140
_refine_ls_R_factor_all 0.0725
_refine_ls_R_factor_gt 0.0656
_refine_ls_shift/su_max 0.000
_refine_ls_shift/su_mean 0.000
_refine_ls_structure_factor_coef Fsqd
_refine_ls_weighting_details 'w=1/[\s^2^(Fo^2^)+(0.1178P)^2^+1.1727P] where P=(Fo^2^+2Fc^2^)/3'
_refine_ls_weighting_scheme calc
_refine_ls_wR_factor_gt 0.2003
_refine_ls_wR_factor_ref 0.2073
_reflns_Friedel_coverage 0.000
_reflns_Friedel_fraction_full .
_reflns_Friedel_fraction_max .
_reflns_number_gt 1324
_reflns_number_total 1529
_reflns_threshold_expression 'I > 2\s(I)'
_cod_data_source_file suppl_j_ncrs-2022-0138_suppl.cif
_cod_data_source_block a
_cod_database_code 8105752
_chemical_oxdiff_formula c1h1n1o1Zn1
_shelx_space_group_comment
;
The symmetry employed for this shelxl refinement is uniquely defined
by the following loop, which should always be used as a source of
symmetry information in preference to the above space-group names.
They are only intended as comments.
;
_olex2_refinement_description
;
1. Fixed Uiso
 At 1.2 times of:
  All C(H) groups
 At 1.5 times of:
  All N(H,H) groups, All O(H) groups
2. Others
 Fixed Sof: H1(0.5)
3.a Riding coordinates:
 O1(H1), N2(H2a,H2b)
3.b Aromatic/amide H refined with riding coordinates:
 C2(H2), C3(H3), C5(H5), C6(H6)
;
_olex2_submission_special_instructions 'No special instructions were received'
_oxdiff_exptl_absorpt_empirical_details
;
Empirical correction (ABSPACK) includes:
- Absorption correction using spherical harmonics
- Frame scaling
;
_oxdiff_exptl_absorpt_empirical_full_max 1.869
_oxdiff_exptl_absorpt_empirical_full_min 0.363

loop_
_space_group_symop_operation_xyz
'x, y, z'
'-x+1/2, y, -z'
'x+1/2, y+1/2, z+1/2'
'-x+1, y+1/2, -z+1/2'
'-x, -y, -z'
'x-1/2, -y, z'
'-x+1/2, -y+1/2, -z+1/2'
'x, -y+1/2, z+1/2'

loop_
_atom_site_label
_atom_site_type_symbol
_atom_site_fract_x
_atom_site_fract_y
_atom_site_fract_z
_atom_site_U_iso_or_equiv
_atom_site_adp_type
_atom_site_occupancy
_atom_site_site_symmetry_order
_atom_site_calc_flag
_atom_site_refinement_flags_posn
_atom_site_refinement_flags_adp
_atom_site_refinement_flags_occupancy
_atom_site_disorder_assembly
_atom_site_disorder_group
O1 O 0.44240(11) 0.0278(5) 0.46280(4) 0.0461(5) Uani 1 1 d . . . . .
H1 H 0.4840 -0.0278 0.4855 0.069 Uiso 0.5 1 d R U P A -1
O2 O 0.61501(12) 0.1780(5) 0.44090(5) 0.0466(5) Uani 1 1 d . . . . .
N1 N 0.30224(14) 0.2952(5) 0.25445(5) 0.0350(5) Uani 1 1 d . . . . .
C1 C 0.44840(15) 0.1825(5) 0.38706(6) 0.0287(5) Uani 1 1 d . . . . .
C2 C 0.33171(16) 0.0804(6) 0.37579(6) 0.0318(5) Uani 1 1 d . . . . .
H2 H 0.2881 -0.0118 0.3974 0.038 Uiso 1 1 calc R U . . .
C3 C 0.28105(16) 0.1167(5) 0.33250(6) 0.0327(5) Uani 1 1 d . . . . .
H3 H 0.2034 0.0477 0.3249 0.039 Uiso 1 1 calc R U . . .
C4 C 0.34623(16) 0.2567(5) 0.30019(6) 0.0297(5) Uani 1 1 d . . . . .
C5 C 0.46176(16) 0.3651(5) 0.31145(6) 0.0335(5) Uani 1 1 d . . . . .
H5 H 0.5049 0.4613 0.2900 0.040 Uiso 1 1 calc R U . . .
C6 C 0.51208(15) 0.3287(5) 0.35479(6) 0.0320(5) Uani 1 1 d . . . . .
H6 H 0.5892 0.4025 0.3625 0.038 Uiso 1 1 calc R U . . .
C7 C 0.50794(16) 0.1305(5) 0.43302(6) 0.0332(5) Uani 1 1 d . . . . .
N2 N 0.7500 0.6115(8) 0.5000 0.0458(7) Uani 1 2 d S T P . .
H2A H 0.7183 0.4827 0.4818 0.069 Uiso 1 1 d R U . . .
H2B H 0.7132 0.7498 0.5164 0.069 Uiso 1 1 d R U . . .

loop_
_atom_site_aniso_label
_atom_site_aniso_U_11
_atom_site_aniso_U_22
_atom_site_aniso_U_33
_atom_site_aniso_U_23
_atom_site_aniso_U_13
_atom_site_aniso_U_12
O1 0.0248(7) 0.0841(13) 0.0290(7) 0.0103(7) 0.0014(5) 0.0031(7)
O2 0.0234(8) 0.0782(12) 0.0367(8) -0.0013(7) -0.0032(5) -0.0029(7)
N1 0.0265(8) 0.0489(10) 0.0294(9) 0.0043(7) 0.0022(6) -0.0013(7)
C1 0.0217(9) 0.0350(10) 0.0292(9) -0.0002(7) 0.0026(7) 0.0035(7)
C2 0.0231(9) 0.0436(11) 0.0293(9) 0.0048(7) 0.0053(7) -0.0023(7)
C3 0.0196(9) 0.0452(11) 0.0331(10) 0.0041(8) 0.0016(7) -0.0033(7)
C4 0.0254(9) 0.0362(10) 0.0278(9) 0.0021(7) 0.0041(7) 0.0022(7)
C5 0.0247(9) 0.0438(11) 0.0331(10) 0.0046(8) 0.0073(7) -0.0022(8)
C6 0.0194(9) 0.0408(11) 0.0358(10) -0.0015(7) 0.0035(7) -0.0015(7)
C7 0.0247(9) 0.0426(12) 0.0320(10) -0.0017(7) 0.0011(7) 0.0045(7)
N2 0.0330(13) 0.0516(16) 0.0509(15) 0.000 -0.0042(10) 0.000

loop_
_atom_type_symbol
_atom_type_description
_atom_type_scat_dispersion_real
_atom_type_scat_dispersion_imag
_atom_type_scat_source
C C 0.0033 0.0016 'International Tables Vol C Tables 4.2.6.8 and 6.1.1.4'
H H 0.0000 0.0000 'International Tables Vol C Tables 4.2.6.8 and 6.1.1.4'
N N 0.0061 0.0033 'International Tables Vol C Tables 4.2.6.8 and 6.1.1.4'
O O 0.0106 0.0060 'International Tables Vol C Tables 4.2.6.8 and 6.1.1.4'

loop_
_geom_angle_atom_site_label_1
_geom_angle_atom_site_label_2
_geom_angle_atom_site_label_3
_geom_angle
_geom_angle_site_symmetry_1
_geom_angle_site_symmetry_3
C7 O1 H1 109.6 . .
N1 N1 C4 114.4(2) 7 .
C2 C1 C7 121.32(17) . .
C6 C1 C2 119.70(17) . .
C6 C1 C7 118.96(17) . .
C1 C2 H2 120.1 . .
C3 C2 C1 119.86(17) . .
C3 C2 H2 120.1 . .
C2 C3 H3 120.0 . .
C2 C3 C4 120.05(17) . .
C4 C3 H3 120.0 . .
C3 C4 N1 123.93(17) . .
C5 C4 N1 115.80(16) . .
C5 C4 C3 120.27(17) . .
C4 C5 H5 120.2 . .
C6 C5 C4 119.50(17) . .
C6 C5 H5 120.2 . .
C1 C6 H6 119.7 . .
C5 C6 C1 120.58(17) . .
C5 C6 H6 119.7 . .
O1 C7 C1 116.63(16) . .
O2 C7 O1 123.04(17) . .
O2 C7 C1 120.31(17) . .
H2A N2 H2B 124.0 . .

loop_
_geom_bond_atom_site_label_1
_geom_bond_atom_site_label_2
_geom_bond_distance
_geom_bond_site_symmetry_2
O1 H1 0.8199 .
O1 C7 1.290(2) .
O2 C7 1.234(2) .
N1 N1 1.243(3) 7
N1 C4 1.428(2) .
C1 C2 1.395(2) .
C1 C6 1.392(3) .
C1 C7 1.494(2) .
C2 H2 0.9300 .
C2 C3 1.381(3) .
C3 H3 0.9300 .
C3 C4 1.394(3) .
C4 C5 1.390(3) .
C5 H5 0.9300 .
C5 C6 1.381(3) .
C6 H6 0.9300 .
N2 H2A 0.7945 .
N2 H2B 0.8612 .

loop_
_geom_hbond_atom_site_label_D
_geom_hbond_atom_site_label_H
_geom_hbond_atom_site_label_A
_geom_hbond_distance_DH
_geom_hbond_distance_HA
_geom_hbond_distance_DA
_geom_hbond_angle_DHA
_geom_hbond_site_symmetry_A
O1 H1 O1 0.82 1.70 2.492(3) 163.5 5_656
N2 H2A O2 0.79 1.99 2.775(2) 170.6 .

loop_
_geom_torsion_atom_site_label_1
_geom_torsion_atom_site_label_2
_geom_torsion_atom_site_label_3
_geom_torsion_atom_site_label_4
_geom_torsion
_geom_torsion_site_symmetry_1
_geom_torsion_site_symmetry_2
_geom_torsion_site_symmetry_3
_geom_torsion_site_symmetry_4
N1 N1 C4 C3 2.5(3) 7 . . .
N1 N1 C4 C5 -178.2(2) 7 . . .
N1 C4 C5 C6 -178.41(18) . . . .
C1 C2 C3 C4 -0.3(3) . . . .
C2 C1 C6 C5 -1.7(3) . . . .
C2 C1 C7 O1 -8.2(3) . . . .
C2 C1 C7 O2 170.25(19) . . . .
C2 C3 C4 N1 178.28(18) . . . .
C2 C3 C4 C5 -0.9(3) . . . .
C3 C4 C5 C6 0.9(3) . . . .
C4 C5 C6 C1 0.5(3) . . . .
C6 C1 C2 C3 1.6(3) . . . .
C6 C1 C7 O1 173.22(19) . . . .
C6 C1 C7 O2 -8.3(3) . . . .
C7 C1 C2 C3 -176.91(18) . . . .
C7 C1 C6 C5 176.87(18) . . . .
